data_7023474
loop_
_publ_author_name
'Yuasa, Junpei'
'Dan, Misato'
'Kawai, Tsuyoshi'

_publ_section_title
;
 Phosphorescent properties of metal-free diphosphine ligands and effects
 of copper binding.
;
_journal_issue 45
_journal_name_full 'Dalton transactions (Cambridge, England : 2003)'
_journal_page_first 16096
_journal_page_last 16101
_journal_paper_doi 10.1039/c3dt51390d
_journal_volume 42
_journal_year 2013
_chemical_formula_moiety 'C38 H31 Cu N O P2 +, F6 P -, C H2 Cl2'
_chemical_formula_sum 'C39 H33 Cl2 Cu F6 N O P3'
_chemical_formula_weight 873.06
_space_group_IT_number 2
_symmetry_cell_setting triclinic
_symmetry_Int_Tables_number 2
_symmetry_space_group_name_Hall '-P 1'
_symmetry_space_group_name_H-M 'P -1'
_atom_sites_solution_hydrogens geom
_atom_sites_solution_primary direct
_atom_sites_solution_secondary difmap
_cell_angle_alpha 98.9065(7)
_cell_angle_beta 104.7787(7)
_cell_angle_gamma 115.6281(7)
_cell_formula_units_Z 2
_cell_length_a 12.3040(3)
_cell_length_b 13.1496(3)
_cell_length_c 14.3713(3)
_cell_measurement_reflns_used 15304
_cell_measurement_temperature 123
_cell_measurement_theta_max 27.48
_cell_measurement_theta_min 3.00
_cell_volume 1931.04(8)
_computing_cell_refinement 'RAPID AUTO'
_computing_data_collection 'RAPID AUTO (Rigaku, ????)'
_computing_data_reduction 'RAPID AUTO'
_computing_molecular_graphics 'CrystalStructure 4.0'
_computing_publication_material 'CrystalStructure 4.0 (Rigaku, 2010)'
_computing_structure_refinement 'SHELXL97 (Sheldrick, 2008)'
_computing_structure_solution 'DIRDIF99-PATTY (Gould, et al., 1999)'
_diffrn_ambient_temperature 123
_diffrn_detector_area_resol_mean 10.000
_diffrn_measured_fraction_theta_full 0.996
_diffrn_measured_fraction_theta_max 0.996
_diffrn_measurement_device_type 'Rigaku R-AXIS RAPID'
_diffrn_measurement_method \w
_diffrn_radiation_type 'Mo K\a'
_diffrn_radiation_wavelength 0.71075
_diffrn_reflns_av_R_equivalents 0.0175
_diffrn_reflns_limit_h_max 15
_diffrn_reflns_limit_h_min -15
_diffrn_reflns_limit_k_max 17
_diffrn_reflns_limit_k_min -17
_diffrn_reflns_limit_l_max 16
_diffrn_reflns_limit_l_min -18
_diffrn_reflns_number 19395
_diffrn_reflns_theta_full 27.48
_diffrn_reflns_theta_max 27.48
_diffrn_standards_number 0
_exptl_absorpt_coefficient_mu 0.890
_exptl_absorpt_correction_T_max 0.923
_exptl_absorpt_correction_T_min 0.820
_exptl_absorpt_correction_type multi-scan
_exptl_absorpt_process_details 'ABSCOR (Rigaku, 1995)'
_exptl_crystal_colour colorless
_exptl_crystal_density_diffrn 1.501
_exptl_crystal_density_method 'not measured'
_exptl_crystal_description block
_exptl_crystal_F_000 888.00
_exptl_crystal_size_max 0.170
_exptl_crystal_size_mid 0.120
_exptl_crystal_size_min 0.090
_refine_diff_density_max 2.000
_refine_diff_density_min -1.010
_refine_ls_extinction_method none
_refine_ls_goodness_of_fit_ref 1.100
_refine_ls_hydrogen_treatment constr
_refine_ls_number_parameters 479
_refine_ls_number_reflns 8814
_refine_ls_number_restraints 0
_refine_ls_R_factor_gt 0.0455
_refine_ls_shift/su_max 0.000
_refine_ls_structure_factor_coef Fsqd
_refine_ls_weighting_details 'w = 1/[\s^2^(Fo^2^)+(0.0761P)^2^+2.0389P] where P=(Fo^2^+2Fc^2^)/3'
_refine_ls_weighting_scheme calc
_refine_ls_wR_factor_ref 0.1287
_reflns_number_gt 8110
_reflns_number_total 8814
_reflns_threshold_expression F^2^>2.0\s(F^2^)
_cod_data_source_file c3dt51390d.txt
_cod_data_source_block Cu(POP)(MeCN)2
_cod_original_cell_volume 1931.04(7)
_cod_database_code 7023474

loop_
_symmetry_equiv_pos_site_id
_symmetry_equiv_pos_as_xyz
1 +X,+Y,+Z
2 -X,-Y,-Z

loop_
_atom_site_label
_atom_site_type_symbol
_atom_site_fract_x
_atom_site_fract_y
_atom_site_fract_z
_atom_site_U_iso_or_equiv
_atom_site_adp_type
_atom_site_occupancy
_atom_site_symmetry_multiplicity
_atom_site_calc_flag
_atom_site_refinement_flags
Cu1 Cu 0.04970(2) 0.27403(2) 0.169974(18) 0.01485(9) Uani 1.0 2 d .
Cl1 Cl 0.26042(8) 0.00828(7) 0.63345(7) 0.0498(2) Uani 1.0 2 d .
Cl2 Cl 0.51005(9) 0.12138(8) 0.79775(8) 0.0590(3) Uani 1.0 2 d .
P1 P 0.20638(5) 0.39339(5) 0.12248(4) 0.01408(12) Uani 1.0 2 d .
P2 P 0.02809(5) 0.35216(5) 0.31038(4) 0.01321(12) Uani 1.0 2 d .
P3 P 0.27506(6) 0.03869(6) 0.30908(6) 0.02836(16) Uani 1.0 2 d .
F1 F 0.32681(18) 0.14649(16) 0.40679(14) 0.0447(5) Uani 1.0 2 d .
F2 F 0.39827(16) 0.11425(16) 0.28157(14) 0.0415(4) Uani 1.0 2 d .
F3 F 0.2230(2) -0.06750(16) 0.20963(16) 0.0503(5) Uani 1.0 2 d .
F4 F 0.15138(19) -0.03602(18) 0.33544(17) 0.0531(6) Uani 1.0 2 d .
F5 F 0.19743(18) 0.09208(17) 0.24422(15) 0.0439(5) Uani 1.0 2 d .
F6 F 0.3530(2) -0.01334(19) 0.37326(18) 0.0540(6) Uani 1.0 2 d .
O1 O 0.09046(14) 0.52530(13) 0.20728(11) 0.0153(3) Uani 1.0 2 d .
N1 N -0.0785(2) 0.11233(17) 0.08805(15) 0.0234(4) Uani 1.0 2 d .
C1 C 0.3579(2) 0.46651(19) 0.23026(16) 0.0165(4) Uani 1.0 2 d .
C2 C 0.4488(3) 0.5857(2) 0.25728(18) 0.0221(5) Uani 1.0 2 d .
C3 C 0.5604(3) 0.6356(3) 0.3434(2) 0.0284(6) Uani 1.0 2 d .
C4 C 0.5807(3) 0.5658(3) 0.40109(19) 0.0300(6) Uani 1.0 2 d .
C5 C 0.4906(3) 0.4471(3) 0.37449(19) 0.0276(5) Uani 1.0 2 d .
C6 C 0.3785(3) 0.3969(2) 0.28975(17) 0.0214(5) Uani 1.0 2 d .
C7 C 0.2396(3) 0.32878(19) 0.01876(16) 0.0186(4) Uani 1.0 2 d .
C8 C 0.3645(3) 0.3684(2) 0.01770(19) 0.0232(5) Uani 1.0 2 d .
C9 C 0.3819(3) 0.3183(3) -0.0664(3) 0.0317(6) Uani 1.0 2 d .
C10 C 0.2767(3) 0.2295(3) -0.1483(2) 0.0353(6) Uani 1.0 2 d .
C11 C 0.1523(3) 0.1886(3) -0.14755(19) 0.0316(6) Uani 1.0 2 d .
C12 C 0.1340(3) 0.2377(2) -0.06370(17) 0.0229(5) Uani 1.0 2 d .
C13 C 0.1901(2) 0.51425(18) 0.08558(15) 0.0153(4) Uani 1.0 2 d .
C14 C 0.13591(19) 0.56898(18) 0.13440(15) 0.0149(4) Uani 1.0 2 d .
C15 C 0.1198(3) 0.6604(2) 0.10914(17) 0.0201(5) Uani 1.0 2 d .
C16 C 0.1611(3) 0.7004(2) 0.03379(17) 0.0229(5) Uani 1.0 2 d .
C17 C 0.2141(3) 0.6473(2) -0.01693(17) 0.0225(5) Uani 1.0 2 d .
C18 C 0.2278(3) 0.5544(2) 0.00814(16) 0.0197(5) Uani 1.0 2 d .
C19 C 0.14527(19) 0.50860(18) 0.37071(15) 0.0141(4) Uani 1.0 2 d .
C20 C 0.1696(2) 0.58173(19) 0.30872(15) 0.0147(4) Uani 1.0 2 d .
C21 C 0.2619(3) 0.70075(19) 0.34647(16) 0.0186(4) Uani 1.0 2 d .
C22 C 0.3341(3) 0.7484(2) 0.44976(17) 0.0218(5) Uani 1.0 2 d .
C23 C 0.3130(3) 0.6780(2) 0.51331(16) 0.0212(5) Uani 1.0 2 d .
C24 C 0.2193(2) 0.5592(2) 0.47439(16) 0.0179(4) Uani 1.0 2 d .
C25 C 0.0357(2) 0.28322(18) 0.41005(15) 0.0150(4) Uani 1.0 2 d .
C26 C 0.0905(2) 0.20976(19) 0.40915(16) 0.0181(4) Uani 1.0 2 d .
C27 C 0.0990(3) 0.1550(2) 0.48420(18) 0.0219(5) Uani 1.0 2 d .
C28 C 0.0513(3) 0.1722(2) 0.55900(17) 0.0220(5) Uani 1.0 2 d .
C29 C -0.0049(3) 0.2437(2) 0.56020(17) 0.0227(5) Uani 1.0 2 d .
C30 C -0.0126(3) 0.2995(2) 0.48582(16) 0.0190(4) Uani 1.0 2 d .
C31 C -0.1299(2) 0.34320(19) 0.27825(15) 0.0161(4) Uani 1.0 2 d .
C32 C -0.2389(3) 0.2300(2) 0.23900(17) 0.0214(5) Uani 1.0 2 d .
C33 C -0.3624(3) 0.2163(3) 0.20879(19) 0.0265(5) Uani 1.0 2 d .
C34 C -0.3781(3) 0.3151(3) 0.21681(18) 0.0268(5) Uani 1.0 2 d .
C35 C -0.2714(3) 0.4276(3) 0.25516(18) 0.0252(5) Uani 1.0 2 d .
C36 C -0.1464(3) 0.4420(2) 0.28592(16) 0.0198(5) Uani 1.0 2 d .
C37 C -0.1665(3) 0.0279(3) 0.03180(19) 0.0294(6) Uani 1.0 2 d .
C38 C -0.2802(4) -0.0767(3) -0.0419(3) 0.0565(11) Uani 1.0 2 d .
C39 C 0.4202(4) 0.0435(4) 0.6694(3) 0.0492(8) Uani 1.0 2 d .
H2 H 0.4350 0.6331 0.2172 0.0265 Uiso 1.0 2 calc R
H3 H 0.6222 0.7172 0.3624 0.0340 Uiso 1.0 2 calc R
H4 H 0.6570 0.5997 0.4593 0.0359 Uiso 1.0 2 calc R
H5 H 0.5055 0.3998 0.4143 0.0331 Uiso 1.0 2 calc R
H6 H 0.3160 0.3156 0.2721 0.0257 Uiso 1.0 2 calc R
H8 H 0.4371 0.4291 0.0739 0.0278 Uiso 1.0 2 calc R
H9 H 0.4667 0.3453 -0.0674 0.0380 Uiso 1.0 2 calc R
H10 H 0.2896 0.1964 -0.2053 0.0424 Uiso 1.0 2 calc R
H11 H 0.0802 0.1276 -0.2038 0.0379 Uiso 1.0 2 calc R
H12 H 0.0492 0.2091 -0.0625 0.0274 Uiso 1.0 2 calc R
H15 H 0.0812 0.6951 0.1427 0.0241 Uiso 1.0 2 calc R
H16 H 0.1530 0.7645 0.0170 0.0275 Uiso 1.0 2 calc R
H17 H 0.2411 0.6744 -0.0689 0.0269 Uiso 1.0 2 calc R
H18 H 0.2630 0.5178 -0.0276 0.0237 Uiso 1.0 2 calc R
H21 H 0.2756 0.7488 0.3030 0.0223 Uiso 1.0 2 calc R
H22 H 0.3984 0.8297 0.4770 0.0261 Uiso 1.0 2 calc R
H23 H 0.3628 0.7113 0.5836 0.0254 Uiso 1.0 2 calc R
H24 H 0.2052 0.5117 0.5183 0.0215 Uiso 1.0 2 calc R
H26 H 0.1220 0.1971 0.3571 0.0217 Uiso 1.0 2 calc R
H27 H 0.1376 0.1061 0.4840 0.0262 Uiso 1.0 2 calc R
H28 H 0.0570 0.1346 0.6100 0.0265 Uiso 1.0 2 calc R
H29 H -0.0380 0.2545 0.6116 0.0273 Uiso 1.0 2 calc R
H30 H -0.0508 0.3487 0.4866 0.0228 Uiso 1.0 2 calc R
H32 H -0.2285 0.1621 0.2330 0.0257 Uiso 1.0 2 calc R
H33 H -0.4360 0.1393 0.1826 0.0318 Uiso 1.0 2 calc R
H34 H -0.4626 0.3056 0.1959 0.0322 Uiso 1.0 2 calc R
H35 H -0.2826 0.4950 0.2607 0.0302 Uiso 1.0 2 calc R
H36 H -0.0731 0.5192 0.3120 0.0238 Uiso 1.0 2 calc R
H38A H -0.3248 -0.0534 -0.0939 0.0678 Uiso 1.0 2 calc R
H38B H -0.3385 -0.1177 -0.0083 0.0678 Uiso 1.0 2 calc R
H38C H -0.2543 -0.1297 -0.0733 0.0678 Uiso 1.0 2 calc R
H39A H 0.4606 0.0918 0.6289 0.0591 Uiso 1.0 2 calc R
H39B H 0.4242 -0.0305 0.6539 0.0591 Uiso 1.0 2 calc R

loop_
_atom_site_aniso_label
_atom_site_aniso_U_11
_atom_site_aniso_U_22
_atom_site_aniso_U_33
_atom_site_aniso_U_12
_atom_site_aniso_U_13
_atom_site_aniso_U_23
Cu1 0.01556(14) 0.01347(14) 0.01435(14) 0.00571(11) 0.00661(10) 0.00372(10)
Cl1 0.0422(4) 0.0364(4) 0.0503(5) 0.0126(4) -0.0004(4) 0.0107(4)
Cl2 0.0410(5) 0.0438(5) 0.0684(6) 0.0186(4) -0.0018(4) 0.0005(4)
P1 0.0152(3) 0.0140(3) 0.0141(3) 0.0070(2) 0.00700(19) 0.00471(19)
P2 0.0136(3) 0.0143(3) 0.0125(3) 0.0067(2) 0.00575(19) 0.00498(19)
P3 0.0249(3) 0.0192(3) 0.0442(4) 0.0095(3) 0.0207(3) 0.0078(3)
F1 0.0419(10) 0.0393(10) 0.0476(11) 0.0176(9) 0.0205(9) -0.0004(8)
F2 0.0282(9) 0.0401(10) 0.0506(11) 0.0077(8) 0.0234(8) 0.0123(8)
F3 0.0539(12) 0.0250(9) 0.0632(13) 0.0136(9) 0.0279(10) -0.0026(8)
F4 0.0362(10) 0.0488(12) 0.0675(13) 0.0069(9) 0.0328(10) 0.0198(10)
F5 0.0411(10) 0.0410(10) 0.0547(11) 0.0259(9) 0.0159(9) 0.0129(9)
F6 0.0588(13) 0.0541(12) 0.0738(14) 0.0390(11) 0.0326(12) 0.0336(11)
O1 0.0163(7) 0.0159(7) 0.0115(7) 0.0061(6) 0.0052(6) 0.0045(6)
N1 0.0270(10) 0.0171(9) 0.0219(10) 0.0081(9) 0.0074(8) 0.0058(8)
C1 0.0166(10) 0.0189(10) 0.0158(10) 0.0097(9) 0.0075(8) 0.0046(8)
C2 0.0193(11) 0.0210(11) 0.0236(11) 0.0085(9) 0.0064(9) 0.0073(9)
C3 0.0201(11) 0.0232(12) 0.0296(13) 0.0061(10) 0.0022(10) 0.0026(10)
C4 0.0219(12) 0.0382(15) 0.0234(12) 0.0157(11) 0.0001(10) 0.0038(11)
C5 0.0290(13) 0.0365(14) 0.0245(12) 0.0216(12) 0.0083(10) 0.0139(11)
C6 0.0228(11) 0.0236(11) 0.0229(11) 0.0141(10) 0.0094(9) 0.0101(9)
C7 0.0230(11) 0.0180(10) 0.0190(10) 0.0113(9) 0.0114(9) 0.0065(8)
C8 0.0237(11) 0.0188(11) 0.0283(12) 0.0084(9) 0.0158(10) 0.0063(9)
C9 0.0344(14) 0.0284(13) 0.0406(15) 0.0149(11) 0.0276(12) 0.0103(11)
C10 0.0485(17) 0.0373(15) 0.0284(13) 0.0229(14) 0.0246(13) 0.0078(11)
C11 0.0397(15) 0.0347(14) 0.0198(11) 0.0184(12) 0.0125(11) 0.0037(10)
C12 0.0238(11) 0.0256(12) 0.0189(11) 0.0121(10) 0.0086(9) 0.0048(9)
C13 0.0146(9) 0.0146(9) 0.0142(9) 0.0053(8) 0.0045(8) 0.0050(8)
C14 0.0138(9) 0.0152(10) 0.0115(9) 0.0046(8) 0.0029(8) 0.0040(8)
C15 0.0219(11) 0.0202(11) 0.0188(10) 0.0113(9) 0.0060(9) 0.0073(9)
C16 0.0260(12) 0.0213(11) 0.0203(11) 0.0111(10) 0.0049(9) 0.0112(9)
C17 0.0266(12) 0.0237(11) 0.0157(10) 0.0096(10) 0.0074(9) 0.0113(9)
C18 0.0207(11) 0.0211(11) 0.0159(10) 0.0084(9) 0.0076(8) 0.0060(8)
C19 0.0140(9) 0.0153(9) 0.0148(9) 0.0084(8) 0.0061(8) 0.0040(8)
C20 0.0149(9) 0.0174(10) 0.0132(9) 0.0090(8) 0.0058(8) 0.0043(8)
C21 0.0214(11) 0.0171(10) 0.0173(10) 0.0090(9) 0.0079(9) 0.0053(8)
C22 0.0215(11) 0.0155(10) 0.0203(11) 0.0049(9) 0.0055(9) 0.0014(9)
C23 0.0214(11) 0.0233(11) 0.0141(10) 0.0104(9) 0.0030(8) 0.0018(9)
C24 0.0199(10) 0.0209(11) 0.0145(10) 0.0112(9) 0.0066(8) 0.0059(8)
C25 0.0150(9) 0.0158(10) 0.0149(9) 0.0075(8) 0.0059(8) 0.0059(8)
C26 0.0193(10) 0.0199(10) 0.0190(10) 0.0111(9) 0.0092(8) 0.0079(8)
C27 0.0220(11) 0.0216(11) 0.0264(12) 0.0131(9) 0.0089(9) 0.0113(9)
C28 0.0245(11) 0.0209(11) 0.0188(10) 0.0090(9) 0.0067(9) 0.0101(9)
C29 0.0295(12) 0.0239(11) 0.0179(10) 0.0130(10) 0.0126(9) 0.0083(9)
C30 0.0240(11) 0.0198(10) 0.0186(10) 0.0129(9) 0.0110(9) 0.0075(8)
C31 0.0158(10) 0.0224(11) 0.0123(9) 0.0101(9) 0.0060(8) 0.0075(8)
C32 0.0183(11) 0.0238(11) 0.0220(11) 0.0089(9) 0.0076(9) 0.0107(9)
C33 0.0165(11) 0.0327(13) 0.0260(12) 0.0076(10) 0.0074(9) 0.0126(10)
C34 0.0183(11) 0.0445(15) 0.0221(11) 0.0177(11) 0.0082(9) 0.0132(11)
C35 0.0266(12) 0.0362(14) 0.0231(11) 0.0226(11) 0.0112(10) 0.0100(10)
C36 0.0208(11) 0.0240(11) 0.0174(10) 0.0132(9) 0.0078(9) 0.0056(9)
C37 0.0344(14) 0.0187(12) 0.0265(12) 0.0099(11) 0.0028(11) 0.0090(10)
C38 0.055(2) 0.0221(14) 0.0439(18) -0.0010(14) -0.0160(16) 0.0057(13)
C39 0.0424(18) 0.055(2) 0.0457(18) 0.0228(16) 0.0175(15) 0.0065(16)

loop_
_atom_type_symbol
_atom_type_description
_atom_type_scat_dispersion_real
_atom_type_scat_dispersion_imag
_atom_type_scat_source
C C 0.0033 0.0016
;
International Tables for Crystallography
(1992, Vol. C, Tables 4.2.6.8 and 6.1.1.4)
;
H H 0.0000 0.0000
;
International Tables for Crystallography
(1992, Vol. C, Table 6.1.1.4)
;
N N 0.0061 0.0033
;
International Tables for Crystallography
(1992, Vol. C, Tables 4.2.6.8 and 6.1.1.4)
;
O O 0.0106 0.0060
;
International Tables for Crystallography
(1992, Vol. C, Tables 4.2.6.8 and 6.1.1.4)
;
F F 0.0171 0.0103
;
International Tables for Crystallography
(1992, Vol. C, Tables 4.2.6.8 and 6.1.1.4)
;
P P 0.1023 0.0942
;
International Tables for Crystallography
(1992, Vol. C, Tables 4.2.6.8 and 6.1.1.4)
;
Cu Cu 0.3201 1.2651
;
International Tables for Crystallography
(1992, Vol. C, Tables 4.2.6.8 and 6.1.1.4)
;
Cl Cl 0.1484 0.1585
;
International Tables for Crystallography
(1992, Vol. C, Tables 4.2.6.8 and 6.1.1.4)
;

loop_
_geom_angle_atom_site_label_1
_geom_angle_atom_site_label_2
_geom_angle_atom_site_label_3
_geom_angle
_geom_angle_publ_flag
P1 Cu1 P2 118.05(3) yes
P1 Cu1 N1 122.89(8) yes
P2 Cu1 N1 118.72(8) yes
Cu1 P1 C1 108.07(9) yes
Cu1 P1 C7 118.92(7) yes
Cu1 P1 C13 116.16(9) yes
C1 P1 C7 105.28(12) yes
C1 P1 C13 104.57(10) yes
C7 P1 C13 102.49(12) yes
Cu1 P2 C19 113.19(9) yes
Cu1 P2 C25 117.62(10) yes
Cu1 P2 C31 109.83(7) yes
C19 P2 C25 105.62(9) yes
C19 P2 C31 105.37(12) yes
C25 P2 C31 104.18(12) yes
F1 P3 F2 89.83(11) yes
F1 P3 F3 178.73(14) yes
F1 P3 F4 90.27(12) yes
F1 P3 F5 89.65(12) yes
F1 P3 F6 90.24(13) yes
F2 P3 F3 89.54(12) yes
F2 P3 F4 179.26(14) yes
F2 P3 F5 89.59(12) yes
F2 P3 F6 89.96(13) yes
F3 P3 F4 90.34(12) yes
F3 P3 F5 89.24(12) yes
F3 P3 F6 90.87(13) yes
F4 P3 F5 89.68(13) yes
F4 P3 F6 90.78(14) yes
F5 P3 F6 179.53(12) yes
C14 O1 C20 118.76(15) yes
Cu1 N1 C37 166.5(3) yes
P1 C1 C2 123.7(2) yes
P1 C1 C6 116.40(14) yes
C2 C1 C6 119.84(19) yes
C1 C2 C3 119.9(3) yes
C2 C3 C4 119.8(3) yes
C3 C4 C5 120.5(3) yes
C4 C5 C6 120.1(3) yes
C1 C6 C5 119.7(2) yes
P1 C7 C8 122.87(15) yes
P1 C7 C12 117.7(3) yes
C8 C7 C12 119.5(3) yes
C7 C8 C9 119.61(19) yes
C8 C9 C10 120.5(4) yes
C9 C10 C11 120.4(4) yes
C10 C11 C12 119.6(2) yes
C7 C12 C11 120.5(3) yes
P1 C13 C14 119.56(18) yes
P1 C13 C18 122.9(3) yes
C14 C13 C18 117.6(3) yes
O1 C14 C13 118.4(3) yes
O1 C14 C15 119.2(3) yes
C13 C14 C15 122.3(3) yes
C14 C15 C16 118.8(3) yes
C15 C16 C17 120.4(3) yes
C16 C17 C18 120.1(3) yes
C13 C18 C17 120.8(3) yes
P2 C19 C20 117.80(14) yes
P2 C19 C24 124.24(19) yes
C20 C19 C24 117.81(17) yes
O1 C20 C19 114.21(16) yes
O1 C20 C21 123.4(3) yes
C19 C20 C21 122.37(18) yes
C20 C21 C22 118.5(3) yes
C21 C22 C23 120.56(19) yes
C22 C23 C24 120.19(19) yes
C19 C24 C23 120.6(3) yes
P2 C25 C26 118.02(19) yes
P2 C25 C30 122.6(3) yes
C26 C25 C30 119.4(3) yes
C25 C26 C27 120.3(3) yes
C26 C27 C28 119.8(3) yes
C27 C28 C29 120.6(3) yes
C28 C29 C30 119.8(3) yes
C25 C30 C29 120.1(3) yes
P2 C31 C32 117.2(3) yes
P2 C31 C36 123.39(15) yes
C32 C31 C36 119.3(3) yes
C31 C32 C33 120.4(3) yes
C32 C33 C34 120.0(2) yes
C33 C34 C35 120.3(3) yes
C34 C35 C36 120.0(3) yes
C31 C36 C35 120.0(2) yes
N1 C37 C38 177.7(4) yes
Cl1 C39 Cl2 114.0(3) yes
C1 C2 H2 120.034 no
C3 C2 H2 120.037 no
C2 C3 H3 120.076 no
C4 C3 H3 120.090 no
C3 C4 H4 119.753 no
C5 C4 H4 119.749 no
C4 C5 H5 119.928 no
C6 C5 H5 119.929 no
C1 C6 H6 120.126 no
C5 C6 H6 120.127 no
C7 C8 H8 120.198 no
C9 C8 H8 120.193 no
C8 C9 H9 119.761 no
C10 C9 H9 119.755 no
C9 C10 H10 119.807 no
C11 C10 H10 119.821 no
C10 C11 H11 120.220 no
C12 C11 H11 120.227 no
C7 C12 H12 119.745 no
C11 C12 H12 119.750 no
C14 C15 H15 120.597 no
C16 C15 H15 120.619 no
C15 C16 H16 119.781 no
C17 C16 H16 119.781 no
C16 C17 H17 119.950 no
C18 C17 H17 119.945 no
C13 C18 H18 119.614 no
C17 C18 H18 119.616 no
C20 C21 H21 120.754 no
C22 C21 H21 120.761 no
C21 C22 H22 119.723 no
C23 C22 H22 119.718 no
C22 C23 H23 119.911 no
C24 C23 H23 119.894 no
C19 C24 H24 119.707 no
C23 C24 H24 119.716 no
C25 C26 H26 119.849 no
C27 C26 H26 119.858 no
C26 C27 H27 120.124 no
C28 C27 H27 120.115 no
C27 C28 H28 119.692 no
C29 C28 H28 119.669 no
C28 C29 H29 120.101 no
C30 C29 H29 120.101 no
C25 C30 H30 119.941 no
C29 C30 H30 119.938 no
C31 C32 H32 119.798 no
C33 C32 H32 119.788 no
C32 C33 H33 120.021 no
C34 C33 H33 120.001 no
C33 C34 H34 119.848 no
C35 C34 H34 119.844 no
C34 C35 H35 120.001 no
C36 C35 H35 120.008 no
C31 C36 H36 119.998 no
C35 C36 H36 119.999 no
C37 C38 H38A 109.475 no
C37 C38 H38B 109.472 no
C37 C38 H38C 109.477 no
H38A C38 H38B 109.474 no
H38A C38 H38C 109.471 no
H38B C38 H38C 109.458 no
Cl1 C39 H39A 108.756 no
Cl1 C39 H39B 108.762 no
Cl2 C39 H39A 108.760 no
Cl2 C39 H39B 108.758 no
H39A C39 H39B 107.664 no

loop_
_geom_bond_atom_site_label_1
_geom_bond_atom_site_label_2
_geom_bond_distance
_geom_bond_publ_flag
Cu1 P1 2.2431(7) yes
Cu1 P2 2.2508(7) yes
Cu1 N1 1.9421(17) yes
Cl1 C39 1.722(5) yes
Cl2 C39 1.751(4) yes
P1 C1 1.8205(19) yes
P1 C7 1.825(3) yes
P1 C13 1.824(3) yes
P2 C19 1.8184(19) yes
P2 C25 1.814(3) yes
P2 C31 1.826(3) yes
P3 F1 1.592(2) yes
P3 F2 1.602(2) yes
P3 F3 1.595(3) yes
P3 F4 1.594(3) yes
P3 F5 1.613(3) yes
P3 F6 1.597(3) yes
O1 C14 1.395(3) yes
O1 C20 1.393(3) yes
N1 C37 1.137(3) yes
C1 C2 1.390(3) yes
C1 C6 1.402(4) yes
C2 C3 1.396(4) yes
C3 C4 1.387(5) yes
C4 C5 1.383(4) yes
C5 C6 1.389(4) yes
C7 C8 1.398(4) yes
C7 C12 1.398(3) yes
C8 C9 1.396(5) yes
C9 C10 1.383(4) yes
C10 C11 1.389(5) yes
C11 C12 1.394(5) yes
C13 C14 1.398(4) yes
C13 C18 1.402(4) yes
C14 C15 1.386(4) yes
C15 C16 1.391(4) yes
C16 C17 1.386(5) yes
C17 C18 1.390(5) yes
C19 C20 1.400(4) yes
C19 C24 1.403(3) yes
C20 C21 1.385(3) yes
C21 C22 1.394(3) yes
C22 C23 1.391(4) yes
C23 C24 1.386(3) yes
C25 C26 1.397(5) yes
C25 C30 1.397(4) yes
C26 C27 1.393(4) yes
C27 C28 1.383(5) yes
C28 C29 1.388(5) yes
C29 C30 1.393(4) yes
C31 C32 1.400(3) yes
C31 C36 1.391(5) yes
C32 C33 1.389(4) yes
C33 C34 1.386(5) yes
C34 C35 1.383(4) yes
C35 C36 1.403(5) yes
C37 C38 1.449(4) yes
C2 H2 0.950 no
C3 H3 0.950 no
C4 H4 0.950 no
C5 H5 0.950 no
C6 H6 0.950 no
C8 H8 0.950 no
C9 H9 0.950 no
C10 H10 0.950 no
C11 H11 0.950 no
C12 H12 0.950 no
C15 H15 0.950 no
C16 H16 0.950 no
C17 H17 0.950 no
C18 H18 0.950 no
C21 H21 0.950 no
C22 H22 0.950 no
C23 H23 0.950 no
C24 H24 0.950 no
C26 H26 0.950 no
C27 H27 0.950 no
C28 H28 0.950 no
C29 H29 0.950 no
C30 H30 0.950 no
C32 H32 0.950 no
C33 H33 0.950 no
C34 H34 0.950 no
C35 H35 0.950 no
C36 H36 0.950 no
C38 H38A 0.980 no
C38 H38B 0.980 no
C38 H38C 0.980 no
C39 H39A 0.990 no
C39 H39B 0.990 no

loop_
_geom_contact_atom_site_label_1
_geom_contact_atom_site_label_2
_geom_contact_distance
_geom_contact_publ_flag
_geom_contact_site_symmetry_2
Cu1 O1 3.0556(18) no .
Cu1 C6 3.446(3) no .
P1 O1 2.983(3) no .
P2 O1 2.8427(19) no .
O1 C31 3.268(3) no .
O1 C36 3.205(4) no .
C1 C4 2.779(3) no .
C1 C8 3.162(4) no .
C1 C20 3.574(5) no .
C2 C5 2.783(5) no .
C2 C13 3.129(4) no .
C3 C6 2.784(4) no .
C7 C10 2.789(5) no .
C7 C18 3.058(4) no .
C8 C11 2.794(3) no .
C8 C18 3.518(5) no .
C9 C12 2.776(5) no .
C12 C13 3.600(4) no .
C13 C16 2.803(4) no .
C13 C20 3.296(4) no .
C14 C17 2.760(4) no .
C14 C19 3.590(4) no .
C14 C21 2.885(3) no .
C15 C18 2.788(5) no .
C15 C20 3.200(4) no .
C15 C21 3.250(4) no .
C19 C22 2.800(3) no .
C19 C30 3.536(4) no .
C19 C36 3.139(4) no .
C20 C23 2.762(3) no .
C20 C31 3.516(3) no .
C20 C36 3.404(4) no .
C21 C24 2.797(4) no .
C24 C25 3.152(3) no .
C24 C30 3.438(4) no .
C25 C28 2.784(4) no .
C25 C32 3.337(4) no .
C26 C29 2.782(4) no .
C27 C30 2.785(5) no .
C30 C31 3.220(4) no .
C30 C32 3.596(3) no .
C31 C34 2.790(4) no .
C32 C35 2.778(5) no .
C33 C36 2.784(3) no .
Cu1 C16 3.550(3) no 2_565
Cl1 C28 3.560(2) no 2_556
Cl1 C29 3.5038(19) no 2_556
Cl2 C16 3.573(3) no 2_666
F1 C26 3.359(4) no .
F1 C27 3.306(4) no .
F2 C23 3.542(3) no 2_666
F2 C33 3.187(4) no 1_655
F2 C34 3.346(4) no 1_655
F2 C38 3.243(5) no 2_555
F3 C15 3.168(4) no 1_545
F3 C16 3.302(4) no 1_545
F3 C37 3.526(4) no 2_555
F3 C38 3.321(5) no 2_555
F4 C11 3.460(3) no 2_555
F4 C27 3.426(4) no .
F4 C28 3.261(4) no 2_556
F4 C29 3.368(4) no 2_556
F5 C6 3.489(3) no .
F5 C26 3.459(4) no .
F5 C38 3.323(5) no 2_555
F6 C21 3.350(4) no 1_545
F6 C22 3.412(4) no 1_545
F6 C39 3.175(6) no 2_656
O1 C17 3.488(3) no 2_565
N1 C16 3.572(4) no 2_565
C4 C5 3.561(5) no 2_666
C5 C4 3.561(5) no 2_666
C5 C5 3.570(4) no 2_666
C6 F5 3.489(3) no .
C11 F4 3.460(3) no 2_555
C11 C37 3.557(5) no 2_555
C12 C38 3.594(6) no 2_555
C13 C15 3.555(3) no 2_565
C15 F3 3.168(4) no 1_565
C15 C13 3.555(3) no 2_565
C16 Cu1 3.550(3) no 2_565
C16 Cl2 3.573(3) no 2_666
C16 F3 3.302(4) no 1_565
C16 N1 3.572(4) no 2_565
C17 O1 3.488(3) no 2_565
C21 F6 3.350(4) no 1_565
C22 F6 3.412(4) no 1_565
C23 F2 3.542(3) no 2_666
C26 F1 3.359(4) no .
C26 F5 3.459(4) no .
C27 F1 3.306(4) no .
C27 F4 3.426(4) no .
C28 Cl1 3.560(2) no 2_556
C28 F4 3.261(4) no 2_556
C29 Cl1 3.5038(19) no 2_556
C29 F4 3.368(4) no 2_556
C33 F2 3.187(4) no 1_455
C34 F2 3.346(4) no 1_455
C37 F3 3.526(4) no 2_555
C37 C11 3.557(5) no 2_555
C38 F2 3.243(5) no 2_555
C38 F3 3.321(5) no 2_555
C38 F5 3.323(5) no 2_555
C38 C12 3.594(6) no 2_555
C39 F6 3.175(6) no 2_656
Cu1 H6 2.9895 no .
Cu1 H12 3.3162 no .
Cu1 H26 3.0741 no .
Cu1 H32 3.5122 no .
P1 H2 2.9582 no .
P1 H6 2.8078 no .
P1 H8 2.9538 no .
P1 H12 2.8304 no .
P1 H18 2.9474 no .
P2 H24 2.9767 no .
P2 H26 2.8303 no .
P2 H30 2.9345 no .
P2 H32 2.8232 no .
P2 H36 2.9564 no .
O1 H15 2.5821 no .
O1 H21 2.6601 no .
O1 H36 2.7862 no .
N1 H12 3.1033 no .
N1 H32 3.2792 no .
N1 H38A 3.0415 no .
N1 H38B 3.0609 no .
N1 H38C 3.0636 no .
C1 H3 3.2693 no .
C1 H5 3.2727 no .
C1 H8 2.7260 no .
C2 H4 3.2649 no .
C2 H6 3.2739 no .
C2 H8 3.0124 no .
C3 H5 3.2604 no .
C4 H2 3.2652 no .
C4 H6 3.2595 no .
C5 H3 3.2609 no .
C6 H2 3.2752 no .
C6 H4 3.2581 no .
C6 H8 3.4070 no .
C7 H6 3.5724 no .
C7 H9 3.2723 no .
C7 H11 3.2817 no .
C7 H18 2.5875 no .
C8 H10 3.2686 no .
C8 H12 3.2723 no .
C8 H18 2.8180 no .
C9 H11 3.2623 no .
C9 H18 3.5517 no .
C10 H8 3.2691 no .
C10 H12 3.2613 no .
C11 H9 3.2602 no .
C12 H8 3.2753 no .
C12 H10 3.2626 no .
C12 H18 3.2067 no .
C13 H2 2.6838 no .
C13 H15 3.2924 no .
C13 H17 3.2827 no .
C13 H21 3.5935 no .
C14 H2 3.2313 no .
C14 H16 3.2493 no .
C14 H18 3.2564 no .
C14 H21 2.6457 no .
C15 H17 3.2661 no .
C15 H21 2.6702 no .
C16 H18 3.2599 no .
C17 H15 3.2694 no .
C18 H2 3.0736 no .
C18 H16 3.2616 no .
C19 H21 3.2959 no .
C19 H23 3.2791 no .
C19 H30 3.4300 no .
C19 H36 2.6749 no .
C20 H15 3.2059 no .
C20 H22 3.2481 no .
C20 H24 3.2627 no .
C20 H36 2.7483 no .
C21 H2 3.4537 no .
C21 H15 3.1610 no .
C21 H23 3.2742 no .
C22 H24 3.2633 no .
C23 H21 3.2789 no .
C24 H22 3.2626 no .
C24 H30 3.3517 no .
C24 H36 3.5172 no .
C25 H24 2.6971 no .
C25 H27 3.2771 no .
C25 H29 3.2762 no .
C25 H32 3.1021 no .
C26 H24 3.5086 no .
C26 H28 3.2585 no .
C26 H30 3.2710 no .
C27 H29 3.2630 no .
C28 H26 3.2579 no .
C28 H30 3.2633 no .
C29 H27 3.2639 no .
C30 H24 2.7712 no .
C30 H26 3.2704 no .
C30 H28 3.2625 no .
C30 H32 3.5233 no .
C31 H30 2.8820 no .
C31 H33 3.2773 no .
C31 H35 3.2768 no .
C32 H30 3.3779 no .
C32 H34 3.2600 no .
C32 H36 3.2688 no .
C33 H35 3.2586 no .
C34 H32 3.2592 no .
C34 H36 3.2690 no .
C35 H33 3.2582 no .
C36 H30 3.4385 no .
C36 H32 3.2663 no .
C36 H34 3.2709 no .
C37 H12 3.4532 no .
C37 H32 3.5724 no .
H2 H3 2.3476 no .
H2 H8 3.1326 no .
H2 H18 3.3062 no .
H2 H21 3.3039 no .
H3 H4 2.3344 no .
H4 H5 2.3285 no .
H5 H6 2.3394 no .
H6 H26 2.9122 no .
H8 H9 2.3457 no .
H8 H18 3.0273 no .
H9 H10 2.3268 no .
H10 H11 2.3395 no .
H11 H12 2.3435 no .
H15 H16 2.3467 no .
H15 H21 2.5979 no .
H16 H17 2.3322 no .
H17 H18 2.3338 no .
H21 H22 2.3510 no .
H22 H23 2.3358 no .
H23 H24 2.3309 no .
H24 H30 2.8024 no .
H26 H27 2.3429 no .
H27 H28 2.3304 no .
H28 H29 2.3343 no .
H29 H30 2.3439 no .
H30 H32 3.5510 no .
H32 H33 2.3364 no .
H33 H34 2.3340 no .
H34 H35 2.3306 no .
H35 H36 2.3536 no .
Cu1 H16 2.9604 no 2_565
Cl1 H3 3.2397 no 2_666
Cl1 H10 2.9411 no 1_556
Cl1 H27 3.0711 no .
Cl1 H28 3.5323 no .
Cl1 H32 3.1329 no 2_556
Cl2 H2 3.0537 no 2_666
Cl2 H9 3.5821 no 1_556
Cl2 H10 3.2560 no 1_556
Cl2 H21 3.2839 no 2_666
Cl2 H33 3.2228 no 2_556
P3 H6 3.5982 no .
P3 H26 3.4605 no .
P3 H27 3.5698 no .
P3 H38A 3.3201 no 2_555
F1 H3 3.2767 no 2_666
F1 H4 3.4815 no 2_666
F1 H5 3.0614 no .
F1 H6 3.1887 no .
F1 H22 3.2190 no 2_666
F1 H23 3.4023 no 2_666
F1 H26 2.8256 no .
F1 H27 2.7140 no .
F1 H39A 3.5309 no .
F2 H5 3.4189 no .
F2 H6 3.2274 no .
F2 H22 3.4680 no 2_666
F2 H23 2.7467 no 2_666
F2 H33 2.7081 no 1_655
F2 H34 3.0147 no 1_655
F2 H38A 2.4886 no 2_555
F2 H38C 3.1521 no 2_555
F2 H39B 2.8646 no 2_656
F3 H11 3.4385 no 2_555
F3 H12 2.9880 no 2_555
F3 H15 2.6867 no 1_545
F3 H16 2.9210 no 1_545
F3 H21 3.1565 no 1_545
F3 H38A 2.6498 no 2_555
F3 H38C 3.4365 no 2_555
F4 H11 2.5930 no 2_555
F4 H26 3.2162 no .
F4 H27 2.7025 no .
F4 H28 2.7082 no 2_556
F4 H29 2.9212 no 2_556
F5 H6 2.5609 no .
F5 H11 3.2066 no 2_555
F5 H26 2.5662 no .
F5 H38A 3.0752 no 2_555
F5 H38C 2.7793 no 2_555
F6 H21 2.7685 no 1_545
F6 H22 2.8842 no 1_545
F6 H22 2.9091 no 2_666
F6 H39A 3.3940 no .
F6 H39A 2.8980 no 2_656
F6 H39B 2.6923 no 2_656
O1 H17 3.5315 no 2_565
N1 H16 2.6605 no 2_565
C2 H9 3.2784 no 2_665
C3 H10 3.4528 no 2_665
C3 H35 3.4844 no 1_655
C4 H5 3.1381 no 2_666
C4 H24 3.2325 no 2_666
C4 H35 3.2046 no 1_655
C5 H4 3.3287 no 2_666
C5 H5 3.3502 no 2_666
C5 H23 3.3216 no 2_666
C5 H24 3.4227 no 2_666
C5 H34 3.2534 no 1_655
C5 H35 3.4612 no 1_655
C6 H34 3.1560 no 1_655
C7 H38B 3.4777 no 2_555
C7 H38C 2.9101 no 2_555
C8 H8 3.4469 no 2_665
C8 H9 3.2620 no 2_665
C8 H34 3.3413 no 1_655
C8 H38B 3.1498 no 2_555
C8 H38C 3.1584 no 2_555
C9 H2 3.4427 no 2_665
C9 H8 3.1363 no 2_665
C9 H38B 2.8892 no 2_555
C9 H38C 3.5248 no 2_555
C10 H28 3.4461 no 1_554
C10 H38B 2.9872 no 2_555
C11 H28 3.2318 no 1_554
C11 H38B 3.3181 no 2_555
C11 H38C 3.4372 no 2_555
C12 H15 3.1436 no 2_565
C12 H38B 3.5360 no 2_555
C12 H38C 3.0459 no 2_555
C15 H12 3.2326 no 2_565
C16 H12 3.3683 no 2_565
C18 H9 3.2141 no 2_665
C18 H15 3.5663 no 2_565
C19 H30 3.3150 no 2_566
C20 H29 3.4304 no 2_566
C21 H29 3.2304 no 2_566
C21 H39A 3.2024 no 2_666
C22 H29 3.5049 no 2_566
C22 H30 3.5715 no 2_566
C22 H39A 3.1100 no 2_666
C22 H39B 3.3462 no 1_565
C23 H5 2.8695 no 2_666
C23 H30 3.0906 no 2_566
C23 H39B 3.5073 no 1_565
C24 H4 3.1963 no 2_666
C24 H5 3.1146 no 2_666
C24 H30 2.9390 no 2_566
C25 H4 3.2619 no 2_666
C26 H4 2.8825 no 2_666
C27 H3 3.0751 no 2_666
C27 H4 3.1055 no 2_666
C27 H28 3.2831 no 2_556
C28 H3 3.4129 no 2_666
C28 H11 3.5027 no 1_556
C28 H27 3.2220 no 2_556
C29 H36 2.9593 no 2_566
C30 H36 3.0591 no 2_566
C31 H17 2.8958 no 2_565
C32 H17 2.9156 no 2_565
C32 H23 3.4364 no 2_566
C32 H39B 3.5090 no 2_556
C33 H17 2.9832 no 2_565
C33 H23 2.9903 no 2_566
C33 H38A 3.2651 no 2_455
C33 H38B 3.5829 no 2_455
C33 H39B 3.3306 no 2_556
C34 H17 3.0157 no 2_565
C34 H23 2.9110 no 2_566
C34 H38A 3.5024 no 2_455
C34 H38B 3.5089 no 2_455
C35 H17 2.9884 no 2_565
C35 H18 3.4722 no 2_565
C35 H23 3.2911 no 2_566
C35 H24 3.0301 no 2_566
C36 H17 2.9245 no 2_565
C36 H24 3.1147 no 2_566
C36 H29 3.4477 no 2_566
C36 H30 3.3972 no 2_566
C37 H16 2.8689 no 2_565
C38 H33 3.2186 no 2_455
C38 H34 3.1778 no 2_455
C39 H3 3.4820 no 2_666
C39 H21 3.4196 no 2_666
C39 H22 3.4910 no 1_545
C39 H22 3.5291 no 2_666
C39 H32 3.4907 no 2_556
C39 H33 3.4797 no 2_556
H2 Cl2 3.0537 no 2_666
H2 C9 3.4427 no 2_665
H2 H9 2.7200 no 2_665
H2 H10 3.2217 no 2_665
H2 H39A 3.4181 no 2_666
H3 Cl1 3.2397 no 2_666
H3 F1 3.2767 no 2_666
H3 C27 3.0751 no 2_666
H3 C28 3.4129 no 2_666
H3 C39 3.4820 no 2_666
H3 H10 2.9218 no 2_665
H3 H27 2.8547 no 2_666
H3 H28 3.4404 no 2_666
H3 H39A 3.0893 no 2_666
H4 F1 3.4815 no 2_666
H4 C5 3.3287 no 2_666
H4 C24 3.1963 no 2_666
H4 C25 3.2619 no 2_666
H4 C26 2.8825 no 2_666
H4 C27 3.1055 no 2_666
H4 H5 3.0259 no 2_666
H4 H24 2.6718 no 2_666
H4 H26 3.0604 no 2_666
H4 H27 3.3965 no 2_666
H4 H35 3.3686 no 1_655
H5 F1 3.0614 no .
H5 F2 3.4189 no .
H5 C4 3.1381 no 2_666
H5 C5 3.3502 no 2_666
H5 C23 2.8695 no 2_666
H5 C24 3.1146 no 2_666
H5 H4 3.0259 no 2_666
H5 H5 3.3918 no 2_666
H5 H23 2.6067 no 2_666
H5 H24 3.0441 no 2_666
H5 H34 3.3746 no 1_655
H6 P3 3.5982 no .
H6 F1 3.1887 no .
H6 F2 3.2274 no .
H6 F5 2.5609 no .
H6 H34 3.2300 no 1_655
H6 H38C 3.1377 no 2_555
H8 C8 3.4469 no 2_665
H8 C9 3.1363 no 2_665
H8 H8 3.2842 no 2_665
H8 H9 2.7038 no 2_665
H8 H34 2.9582 no 1_655
H8 H35 3.4385 no 1_655
H8 H38C 3.5887 no 2_555
H9 Cl2 3.5821 no 1_554
H9 C2 3.2784 no 2_665
H9 C8 3.2620 no 2_665
H9 C18 3.2141 no 2_665
H9 H2 2.7200 no 2_665
H9 H8 2.7038 no 2_665
H9 H18 2.8126 no 2_665
H9 H38B 3.2298 no 2_555
H10 Cl1 2.9411 no 1_554
H10 Cl2 3.2560 no 1_554
H10 C3 3.4528 no 2_665
H10 H2 3.2217 no 2_665
H10 H3 2.9218 no 2_665
H10 H28 3.0553 no 1_554
H10 H38B 3.3819 no 2_555
H11 F3 3.4385 no 2_555
H11 F4 2.5930 no 2_555
H11 F5 3.2066 no 2_555
H11 C28 3.5027 no 1_554
H11 H28 2.6374 no 1_554
H12 F3 2.9880 no 2_555
H12 C15 3.2326 no 2_565
H12 C16 3.3683 no 2_565
H12 H15 2.5967 no 2_565
H12 H16 2.8725 no 2_565
H12 H38C 3.4151 no 2_555
H15 F3 2.6867 no 1_565
H15 C12 3.1436 no 2_565
H15 C18 3.5663 no 2_565
H15 H12 2.5967 no 2_565
H16 Cu1 2.9604 no 2_565
H16 F3 2.9210 no 1_565
H16 N1 2.6605 no 2_565
H16 C37 2.8689 no 2_565
H16 H12 2.8725 no 2_565
H16 H38A 3.2690 no 2_565
H17 O1 3.5315 no 2_565
H17 C31 2.8958 no 2_565
H17 C32 2.9156 no 2_565
H17 C33 2.9832 no 2_565
H17 C34 3.0157 no 2_565
H17 C35 2.9884 no 2_565
H17 C36 2.9245 no 2_565
H17 H32 3.4458 no 2_565
H17 H33 3.5463 no 2_565
H17 H34 3.5898 no 2_565
H17 H35 3.5530 no 2_565
H17 H36 3.4594 no 2_565
H18 C35 3.4722 no 2_565
H18 H9 2.8126 no 2_665
H18 H35 3.4028 no 2_565
H21 Cl2 3.2839 no 2_666
H21 F3 3.1565 no 1_565
H21 F6 2.7685 no 1_565
H21 C39 3.4196 no 2_666
H21 H29 3.4342 no 2_566
H21 H39A 2.7835 no 2_666
H22 F1 3.2190 no 2_666
H22 F2 3.4680 no 2_666
H22 F6 2.8842 no 1_565
H22 F6 2.9091 no 2_666
H22 C39 3.4910 no 1_565
H22 C39 3.5291 no 2_666
H22 H39A 3.4295 no 1_565
H22 H39A 2.5833 no 2_666
H22 H39B 2.7529 no 1_565
H23 F1 3.4023 no 2_666
H23 F2 2.7467 no 2_666
H23 C5 3.3216 no 2_666
H23 C32 3.4364 no 2_566
H23 C33 2.9903 no 2_566
H23 C34 2.9110 no 2_566
H23 C35 3.2911 no 2_566
H23 H5 2.6067 no 2_666
H23 H30 3.3962 no 2_566
H23 H33 3.2926 no 2_566
H23 H34 3.1732 no 2_566
H23 H39B 3.0737 no 1_565
H24 C4 3.2325 no 2_666
H24 C5 3.4227 no 2_666
H24 C35 3.0301 no 2_566
H24 C36 3.1147 no 2_566
H24 H4 2.6718 no 2_666
H24 H5 3.0441 no 2_666
H24 H30 3.1587 no 2_566
H24 H35 3.1017 no 2_566
H24 H36 3.2431 no 2_566
H26 P3 3.4605 no .
H26 F1 2.8256 no .
H26 F4 3.2162 no .
H26 F5 2.5662 no .
H26 H4 3.0604 no 2_666
H27 Cl1 3.0711 no .
H27 P3 3.5698 no .
H27 F1 2.7140 no .
H27 F4 2.7025 no .
H27 C28 3.2220 no 2_556
H27 H3 2.8547 no 2_666
H27 H4 3.3965 no 2_666
H27 H27 3.5321 no 2_556
H27 H28 2.8369 no 2_556
H28 Cl1 3.5323 no .
H28 F4 2.7082 no 2_556
H28 C10 3.4461 no 1_556
H28 C11 3.2318 no 1_556
H28 C27 3.2831 no 2_556
H28 H3 3.4404 no 2_666
H28 H10 3.0553 no 1_556
H28 H11 2.6374 no 1_556
H28 H27 2.8369 no 2_556
H29 F4 2.9212 no 2_556
H29 C20 3.4304 no 2_566
H29 C21 3.2304 no 2_566
H29 C22 3.5049 no 2_566
H29 C36 3.4477 no 2_566
H29 H21 3.4342 no 2_566
H29 H36 2.5753 no 2_566
H30 C19 3.3150 no 2_566
H30 C22 3.5715 no 2_566
H30 C23 3.0906 no 2_566
H30 C24 2.9390 no 2_566
H30 C36 3.3972 no 2_566
H30 H23 3.3962 no 2_566
H30 H24 3.1587 no 2_566
H30 H30 3.5398 no 2_566
H30 H36 2.7607 no 2_566
H32 Cl1 3.1329 no 2_556
H32 C39 3.4907 no 2_556
H32 H17 3.4458 no 2_565
H32 H39B 3.2713 no 2_556
H33 Cl2 3.2228 no 2_556
H33 F2 2.7081 no 1_455
H33 C38 3.2186 no 2_455
H33 C39 3.4797 no 2_556
H33 H17 3.5463 no 2_565
H33 H23 3.2926 no 2_566
H33 H38A 2.5159 no 2_455
H33 H38B 3.1004 no 2_455
H33 H39B 2.9378 no 2_556
H34 F2 3.0147 no 1_455
H34 C5 3.2534 no 1_455
H34 C6 3.1560 no 1_455
H34 C8 3.3413 no 1_455
H34 C38 3.1778 no 2_455
H34 H5 3.3746 no 1_455
H34 H6 3.2300 no 1_455
H34 H8 2.9582 no 1_455
H34 H17 3.5898 no 2_565
H34 H23 3.1732 no 2_566
H34 H38A 3.0036 no 2_455
H34 H38B 2.9506 no 2_455
H34 H38C 3.0376 no 2_455
H35 C3 3.4844 no 1_455
H35 C4 3.2046 no 1_455
H35 C5 3.4612 no 1_455
H35 H4 3.3686 no 1_455
H35 H8 3.4385 no 1_455
H35 H17 3.5530 no 2_565
H35 H18 3.4028 no 2_565
H35 H24 3.1017 no 2_566
H36 C29 2.9593 no 2_566
H36 C30 3.0591 no 2_566
H36 H17 3.4594 no 2_565
H36 H24 3.2431 no 2_566
H36 H29 2.5753 no 2_566
H36 H30 2.7607 no 2_566
H38A P3 3.3201 no 2_555
H38A F2 2.4886 no 2_555
H38A F3 2.6498 no 2_555
H38A F5 3.0752 no 2_555
H38A C33 3.2651 no 2_455
H38A C34 3.5024 no 2_455
H38A H16 3.2690 no 2_565
H38A H33 2.5159 no 2_455
H38A H34 3.0036 no 2_455
H38B C7 3.4777 no 2_555
H38B C8 3.1498 no 2_555
H38B C9 2.8892 no 2_555
H38B C10 2.9872 no 2_555
H38B C11 3.3181 no 2_555
H38B C12 3.5360 no 2_555
H38B C33 3.5829 no 2_455
H38B C34 3.5089 no 2_455
H38B H9 3.2298 no 2_555
H38B H10 3.3819 no 2_555
H38B H33 3.1004 no 2_455
H38B H34 2.9506 no 2_455
H38C F2 3.1521 no 2_555
H38C F3 3.4365 no 2_555
H38C F5 2.7793 no 2_555
H38C C7 2.9101 no 2_555
H38C C8 3.1584 no 2_555
H38C C9 3.5248 no 2_555
H38C C11 3.4372 no 2_555
H38C C12 3.0459 no 2_555
H38C H6 3.1377 no 2_555
H38C H8 3.5887 no 2_555
H38C H12 3.4151 no 2_555
H38C H34 3.0376 no 2_455
H39A F1 3.5309 no .
H39A F6 3.3940 no .
H39A F6 2.8980 no 2_656
H39A C21 3.2024 no 2_666
H39A C22 3.1100 no 2_666
H39A H2 3.4181 no 2_666
H39A H3 3.0893 no 2_666
H39A H21 2.7835 no 2_666
H39A H22 3.4295 no 1_545
H39A H22 2.5833 no 2_666
H39B F2 2.8646 no 2_656
H39B F6 2.6923 no 2_656
H39B C22 3.3462 no 1_545
H39B C23 3.5073 no 1_545
H39B C32 3.5090 no 2_556
H39B C33 3.3306 no 2_556
H39B H22 2.7529 no 1_545
H39B H23 3.0737 no 1_545
H39B H32 3.2713 no 2_556
H39B H33 2.9378 no 2_556

loop_
_geom_torsion_atom_site_label_1
_geom_torsion_atom_site_label_2
_geom_torsion_atom_site_label_3
_geom_torsion_atom_site_label_4
_geom_torsion
_geom_torsion_publ_flag
P1 Cu1 P2 C19 -0.18(5) no
P1 Cu1 P2 C25 -123.87(3) no
P1 Cu1 P2 C31 117.27(3) no
P2 Cu1 P1 C1 52.43(5) no
P2 Cu1 P1 C7 172.23(4) no
P2 Cu1 P1 C13 -64.63(4) no
N1 Cu1 P1 C1 -134.40(10) no
N1 Cu1 P1 C7 -14.60(11) no
N1 Cu1 P1 C13 108.54(10) no
N1 Cu1 P2 C19 -173.64(9) no
N1 Cu1 P2 C25 62.67(10) no
N1 Cu1 P2 C31 -56.19(10) no
Cu1 P1 C1 C2 -137.70(18) no
Cu1 P1 C1 C6 39.9(2) no
Cu1 P1 C7 C8 -142.29(15) no
Cu1 P1 C7 C12 39.3(3) no
Cu1 P1 C13 C14 34.37(13) no
Cu1 P1 C13 C18 -144.43(11) no
C1 P1 C7 C8 -21.1(3) no
C1 P1 C7 C12 160.56(17) no
C7 P1 C1 C2 94.2(3) no
C7 P1 C1 C6 -88.2(2) no
C1 P1 C13 C14 -84.62(15) no
C1 P1 C13 C18 96.57(15) no
C13 P1 C1 C2 -13.4(3) no
C13 P1 C1 C6 164.23(18) no
C7 P1 C13 C14 165.72(12) no
C7 P1 C13 C18 -13.08(15) no
C13 P1 C7 C8 88.0(2) no
C13 P1 C7 C12 -90.32(18) no
Cu1 P2 C19 C20 43.4(2) no
Cu1 P2 C19 C24 -132.03(17) no
Cu1 P2 C25 C26 18.14(14) no
Cu1 P2 C25 C30 -160.84(9) no
Cu1 P2 C31 C32 63.69(16) no
Cu1 P2 C31 C36 -112.83(15) no
C19 P2 C25 C26 -109.29(14) no
C19 P2 C25 C30 71.73(16) no
C25 P2 C19 C20 173.41(18) no
C25 P2 C19 C24 -2.0(3) no
C19 P2 C31 C32 -174.08(15) no
C19 P2 C31 C36 9.4(2) no
C31 P2 C19 C20 -76.7(2) no
C31 P2 C19 C24 107.9(2) no
C25 P2 C31 C32 -63.14(17) no
C25 P2 C31 C36 120.34(17) no
C31 P2 C25 C26 139.95(12) no
C31 P2 C25 C30 -39.03(14) no
C14 O1 C20 C19 -153.9(2) no
C14 O1 C20 C21 28.1(4) no
C20 O1 C14 C13 97.8(3) no
C20 O1 C14 C15 -85.5(3) no
P1 C1 C2 C3 177.64(18) no
P1 C1 C6 C5 -178.65(19) no
C2 C1 C6 C5 -1.0(5) no
C6 C1 C2 C3 0.1(5) no
C1 C2 C3 C4 0.6(5) no
C2 C3 C4 C5 -0.5(5) no
C3 C4 C5 C6 -0.3(5) no
C4 C5 C6 C1 1.1(5) no
P1 C7 C8 C9 -177.07(18) no
P1 C7 C12 C11 176.81(18) no
C8 C7 C12 C11 -1.6(4) no
C12 C7 C8 C9 1.3(4) no
C7 C8 C9 C10 -0.3(5) no
C8 C9 C10 C11 -0.4(6) no
C9 C10 C11 C12 0.1(6) no
C10 C11 C12 C7 0.9(5) no
P1 C13 C14 O1 -2.8(2) no
P1 C13 C14 C15 -179.34(10) no
P1 C13 C18 C17 -179.66(11) no
C14 C13 C18 C17 1.5(3) no
C18 C13 C14 O1 176.05(14) no
C18 C13 C14 C15 -0.5(3) no
O1 C14 C15 C16 -177.67(13) no
C13 C14 C15 C16 -1.2(3) no
C14 C15 C16 C17 1.8(3) no
C15 C16 C17 C18 -0.8(3) no
C16 C17 C18 C13 -0.9(3) no
P2 C19 C20 O1 5.4(4) no
P2 C19 C20 C21 -176.51(18) no
P2 C19 C24 C23 175.58(18) no
C20 C19 C24 C23 0.2(4) no
C24 C19 C20 O1 -178.9(3) no
C24 C19 C20 C21 -0.8(4) no
O1 C20 C21 C22 178.9(3) no
C19 C20 C21 C22 1.0(5) no
C20 C21 C22 C23 -0.5(5) no
C21 C22 C23 C24 -0.1(5) no
C22 C23 C24 C19 0.2(5) no
P2 C25 C26 C27 179.76(10) no
P2 C25 C30 C29 179.59(11) no
C26 C25 C30 C29 0.6(3) no
C30 C25 C26 C27 -1.2(3) no
C25 C26 C27 C28 1.0(3) no
C26 C27 C28 C29 -0.1(3) no
C27 C28 C29 C30 -0.4(3) no
C28 C29 C30 C25 0.2(3) no
P2 C31 C32 C33 -177.22(16) no
P2 C31 C36 C35 176.92(15) no
C32 C31 C36 C35 0.5(4) no
C36 C31 C32 C33 -0.5(4) no
C31 C32 C33 C34 0.4(4) no
C32 C33 C34 C35 -0.2(4) no
C33 C34 C35 C36 0.2(4) no
C34 C35 C36 C31 -0.3(4) no
